data_7225643
loop_
_publ_author_name
'Yang, Li-Zi'
'Wang, Jun'
'Kirillov, Alexander M.'
'Dou, Wei'
'Xu, Cong'
'Fang, Ran'
'Xu, Cai-Ling'
'Liu, Wei-Sheng'

_publ_section_title
;
 2D lanthanide MOFs driven by a rigid 3,5-bis(3-carboxy-phenyl)pyridine
 building block: solvothermal syntheses, structural features, and
 photoluminescence and sensing properties
;
_journal_issue 34
_journal_name_full CrystEngComm
_journal_page_first 6425
_journal_paper_doi 10.1039/C6CE00885B
_journal_volume 18
_journal_year 2016
_chemical_formula_moiety 'C82 H59 Gd3 N5 O22, C5 H11 N O'
_chemical_formula_sum 'C87 H70 Gd3 N6 O23'
_chemical_formula_weight 2039.24
_chemical_name_systematic
;
 ? 
;
_space_group_crystal_system monoclinic
_space_group_IT_number 4
_space_group_name_Hall 'P 2yb'
_space_group_name_H-M_alt 'P 1 21 1'
_symmetry_space_group_name_Hall 'P 2yb'
_symmetry_space_group_name_H-M 'P 1 21 1'
_atom_sites_solution_hydrogens mixed
_audit_creation_date 2016-03-21
_audit_creation_method
;
Olex2 1.2
(compiled 2016.02.19 svn.r3266 for OlexSys, GUI svn.r5155)
;
_audit_update_record
;
2016-03-28 deposited with the CCDC.
2016-06-20 downloaded from the CCDC.
;
_cell_angle_alpha 90
_cell_angle_beta 99.519(2)
_cell_angle_gamma 90
_cell_formula_units_Z 2
_cell_length_a 12.0505(12)
_cell_length_b 24.708(3)
_cell_length_c 13.4026(13)
_cell_measurement_reflns_used 4043
_cell_measurement_temperature 296(2)
_cell_measurement_theta_max 21.88
_cell_measurement_theta_min 2.26
_cell_volume 3935.6(7)
_computing_cell_refinement 'SAINT v7.60A (Bruker, 2009)'
_computing_data_reduction 'SAINT v7.60A (Bruker, 2009)'
_computing_molecular_graphics 'Olex2 (Dolomanov et al., 2009)'
_computing_publication_material 'Olex2 (Dolomanov et al., 2009)'
_computing_structure_refinement 'XL (Sheldrick, 2008)'
_computing_structure_solution 'SHELXS-97 (Sheldrick, 2008)'
_diffrn_ambient_temperature 296.15
_diffrn_measured_fraction_theta_full 0.983
_diffrn_measured_fraction_theta_max 0.999
_diffrn_measurement_device_type 'Bruker APEX-II CCD'
_diffrn_measurement_method '\f and \w scans'
_diffrn_radiation_monochromator graphite
_diffrn_radiation_type MoK\a
_diffrn_radiation_wavelength 0.71073
_diffrn_reflns_av_R_equivalents 0.0457
_diffrn_reflns_av_unetI/netI 0.0881
_diffrn_reflns_Laue_measured_fraction_full 0.983
_diffrn_reflns_Laue_measured_fraction_max 0.999
_diffrn_reflns_limit_h_max 14
_diffrn_reflns_limit_h_min -14
_diffrn_reflns_limit_k_max 29
_diffrn_reflns_limit_k_min -29
_diffrn_reflns_limit_l_max 15
_diffrn_reflns_limit_l_min -15
_diffrn_reflns_number 20105
_diffrn_reflns_point_group_measured_fraction_full 0.984
_diffrn_reflns_point_group_measured_fraction_max 0.999
_diffrn_reflns_theta_full 25.242
_diffrn_reflns_theta_max 25.100
_diffrn_reflns_theta_min 1.541
_diffrn_standards_number 0
_exptl_absorpt_coefficient_mu 2.582
_exptl_absorpt_correction_T_max 0.7456
_exptl_absorpt_correction_T_min 0.6589
_exptl_absorpt_correction_type multi-scan
_exptl_crystal_colour 'clear light colourless'
_exptl_crystal_colour_lustre clear
_exptl_crystal_colour_modifier light
_exptl_crystal_colour_primary colourless
_exptl_crystal_density_diffrn 1.721
_exptl_crystal_density_method 'not measured'
_exptl_crystal_description block
_exptl_crystal_F_000 2020
_exptl_crystal_size_max 0.13
_exptl_crystal_size_mid 0.09
_exptl_crystal_size_min 0.06
_refine_diff_density_max 0.748
_refine_diff_density_min -0.588
_refine_diff_density_rms 0.119
_refine_ls_abs_structure_details
;
 Refined as a perfect inversion twin.
;
_refine_ls_extinction_method none
_refine_ls_goodness_of_fit_ref 0.967
_refine_ls_hydrogen_treatment constr
_refine_ls_matrix_type full
_refine_ls_number_parameters 1087
_refine_ls_number_reflns 12515
_refine_ls_number_restraints 82
_refine_ls_restrained_S_all 0.968
_refine_ls_R_factor_all 0.0576
_refine_ls_R_factor_gt 0.0429
_refine_ls_shift/su_max 0.001
_refine_ls_shift/su_mean 0.000
_refine_ls_structure_factor_coef Fsqd
_refine_ls_weighting_details
;
 w=1/[\s^2^(Fo^2^)+(0.0213P)^2^]
 where P=(Fo^2^+2Fc^2^)/3
;
_refine_ls_weighting_scheme calc
_refine_ls_wR_factor_gt 0.0690
_refine_ls_wR_factor_ref 0.0753
_reflns_Friedel_coverage 0.951
_reflns_Friedel_fraction_full 0.984
_reflns_Friedel_fraction_max 1.000
_reflns_number_gt 10360
_reflns_number_total 12515
_reflns_threshold_expression 'I > 2\s(I)'
_cod_data_source_file c6ce00885b2.cif
_cod_data_source_block p21
_cod_depositor_comments 'Adding full bibliography for 7225639--7225643.cif.'
_cod_database_code 7225643
_shelxl_version_number 2013-2
_shelx_space_group_comment
;
The symmetry employed for this shelxl refinement is uniquely defined
by the following loop, which should always be used as a source of
symmetry information in preference to the above space-group names.
They are only intended as comments.
;
_olex2_refinement_description
;
1. Fixed Uiso
 At 1.5 times of:
  All C(H) groups, All C(H,H) groups, All C(H,H,H) groups, All C(H,H,H,H)
  groups, All O(H,H) groups
2. Restrained distances
 C78A-C79
 1.54 with sigma of 0.02
 N6-C83
 1.35 with sigma of 0.01
 C83-O1BA
 1.25 with sigma of 0.01
3. Uiso/Uaniso restraints and constraints
Uanis(C87) \\sim Ueq, Uanis(C86) \\sim Ueq, Uanis(C85) \\sim Ueq: with sigma of
0.01 and sigma for terminal atoms of 0.02
Uanis(N5B) \\sim Ueq, Uanis(C79) \\sim Ueq, Uanis(C78A) \\sim Ueq, Uanis(C77)
\\sim Ueq, Uanis(N6) \\sim Ueq, Uanis(C84) \\sim Ueq: with sigma of 0.01 and
sigma for terminal atoms of 0.02
Uanis(N5B) \\sim Ueq, Uanis(N5A) \\sim Ueq, Uanis(C80) \\sim Ueq: with sigma of
0.01 and sigma for terminal atoms of 0.02
Uanis(O1BA) \\sim Ueq: with sigma of 0.01 and sigma for terminal atoms of 0.02
Uanis(C83) \\sim Ueq: with sigma of 0.04 and sigma for terminal atoms of 0.1
4. Others
 Fixed Sof: H77(0.45) H83(0.55) H78A(0.35) H78B(0.35) H10A(0.65) H10B(0.65)
 N5B(0.35) H80A(0.45) H80B(0.45) H4AA(0.55) H4AB(0.55) N5A(0.65)
5.a Rotating group:
 O2W(H2WA,H2WB), O1W(H1WA,H1WB)
5.b Secondary CH2 refined with riding coordinates:
 C78A(H78A,H78B), C78A(H10A,H10B), C80(H80A,H80B), C80(H4AA,H4AB), C86(H86A,
 H86B), C84(H84A,H84B)
5.c Aromatic/amide H refined with riding coordinates:
 C53(H53), C52(H52), C56(H56), C54(H54), C71(H71), C73(H73), C72(H72),
 C75(H75), C60(H60), C5(H5), C3(H3), C4(H4), C7(H7), C67(H67), C69(H69),
 C37(H37), C50(H50), C66(H66), C64(H64), C14(H14), C26(H26), C9(H9), C48(H48),
 C35(H35), C47(H47), C31(H31), C33(H33), C34(H34), C29(H29), C45(H45), C28(H28),
  C62(H62), C16(H16), C41(H41), C17(H17), C24(H24), C12(H12), C22(H22),
 C18(H18), C43(H43), C61(H61), C23(H23), C42(H42), C77(H77), C77(H83), C11(H11),
  C83(H8AA)
5.d Idealised Me refined as rotating group:
 C79(H79A,H79B,H79C), C81(H81A,H81B,H81C), C87(H87A,H87B,H87C), C85(H85A,H85B,
 H85C)
;
_olex2_submission_special_instructions 'No special instructions were received'

loop_
_space_group_symop_operation_xyz
'x, y, z'
'-x, y+1/2, -z'

loop_
_atom_site_label
_atom_site_type_symbol
_atom_site_fract_x
_atom_site_fract_y
_atom_site_fract_z
_atom_site_U_iso_or_equiv
_atom_site_adp_type
_atom_site_occupancy
_atom_site_site_symmetry_order
_atom_site_calc_flag
_atom_site_refinement_flags_posn
_atom_site_refinement_flags_adp
_atom_site_refinement_flags_occupancy
_atom_site_disorder_assembly
_atom_site_disorder_group
C53 C 0.1257(14) 0.4423(7) -0.6790(11) 0.064(5) Uani 1 1 d . . . . .
H53 H 0.0902 0.4620 -0.7344 0.096 Uiso 1 1 calc R . . . .
C52 C 0.0692(12) 0.4330(6) -0.5982(10) 0.055(4) Uani 1 1 d . . . . .
H52 H -0.0039 0.4456 -0.6006 0.082 Uiso 1 1 calc R . . . .
C56 C 0.2298(10) 0.3842(5) -0.5153(8) 0.027(3) Uani 1 1 d . . . . .
H56 H 0.2656 0.3643 -0.4604 0.040 Uiso 1 1 calc R . . . .
C54 C 0.2323(13) 0.4232(6) -0.6791(10) 0.047(4) Uani 1 1 d . . . . .
H54 H 0.2697 0.4302 -0.7331 0.071 Uiso 1 1 calc R . . . .
C51 C 0.1220(11) 0.4049(5) -0.5141(9) 0.033(3) Uani 1 1 d . . . . .
C57 C 0.3981(12) 0.3706(5) -0.5989(9) 0.036(3) Uani 1 1 d . . . . .
O12 O 0.4473(8) 0.3788(4) -0.6731(7) 0.046(3) Uani 1 1 d . . . . .
C55 C 0.2833(11) 0.3930(5) -0.5963(9) 0.031(3) Uani 1 1 d . . . . .
O11 O 0.4450(7) 0.3416(3) -0.5246(6) 0.036(2) Uani 1 1 d . . . . .
C71 C 0.1912(10) 0.2524(6) -0.5953(8) 0.038(4) Uani 1 1 d . . . . .
H71 H 0.2678 0.2468 -0.5746 0.057 Uiso 1 1 calc R . . . .
C70 C 0.1190(10) 0.2513(5) -0.5238(8) 0.027(3) Uani 1 1 d . . . . .
C76 C -0.1585(10) 0.2767(5) -0.6941(8) 0.028(3) Uani 1 1 d . . . . .
C73 C 0.0366(10) 0.2706(6) -0.7275(8) 0.040(3) Uani 1 1 d . . . . .
H73 H 0.0095 0.2783 -0.7950 0.060 Uiso 1 1 calc R . . . .
C72 C 0.1504(9) 0.2615(6) -0.6965(7) 0.036(3) Uani 1 1 d . . . . .
H72 H 0.1991 0.2615 -0.7435 0.055 Uiso 1 1 calc R . . . .
C74 C -0.0362(9) 0.2682(6) -0.6597(7) 0.027(3) Uani 1 1 d . . . . .
C75 C 0.0054(9) 0.2609(5) -0.5580(7) 0.027(3) Uani 1 1 d . . . . .
H75 H -0.0438 0.2625 -0.5114 0.041 Uiso 1 1 calc R . . . .
O15 O -0.2224(7) 0.2820(3) -0.6296(6) 0.039(2) Uani 1 1 d . . . . .
O16 O -0.1928(6) 0.2762(4) -0.7886(5) 0.040(3) Uani 1 1 d . . . . .
C59 C -0.1023(10) 0.2242(5) -0.0966(8) 0.030(3) Uani 1 1 d . . . . .
C58 C -0.2260(12) 0.2318(5) -0.1214(11) 0.038(3) Uani 1 1 d . . . . .
O13 O -0.2861(7) 0.2354(4) -0.0523(7) 0.042(2) Uani 1 1 d . . . . .
O14 O -0.2719(7) 0.2373(4) -0.2132(6) 0.045(3) Uani 1 1 d . . . . .
C60 C -0.0509(12) 0.2119(6) 0.0015(9) 0.044(4) Uani 1 1 d . . . . .
H60 H -0.0917 0.2105 0.0545 0.066 Uiso 1 1 calc R . . . .
C6 C 0.8129(12) 0.4961(5) 0.8882(9) 0.037(3) Uani 1 1 d . . . . .
C5 C 0.8695(13) 0.5083(6) 0.9856(10) 0.050(4) Uani 1 1 d . . . . .
H5 H 0.9014 0.5423 0.9996 0.074 Uiso 1 1 calc R . . . .
C3 C 0.8238(11) 0.4218(6) 1.0473(9) 0.042(4) Uani 1 1 d . . . . .
H3 H 0.8246 0.3979 1.1011 0.062 Uiso 1 1 calc R . . . .
C4 C 0.8776(13) 0.4694(6) 1.0608(10) 0.049(4) Uani 1 1 d . . . . .
H4 H 0.9220 0.4765 1.1229 0.074 Uiso 1 1 calc R . . . .
C7 C 0.7597(11) 0.4464(5) 0.8704(9) 0.028(3) Uani 1 1 d . . . . .
H7 H 0.7203 0.4381 0.8066 0.042 Uiso 1 1 calc R . . . .
C2 C 0.7656(10) 0.4085(5) 0.9497(8) 0.027(3) Uani 1 1 d . . . . .
C1 C 0.6976(12) 0.3585(6) 0.9345(10) 0.035(3) Uani 1 1 d . . . . .
O1 O 0.6807(8) 0.3356(4) 1.0145(6) 0.046(3) Uani 1 1 d . . . . .
O2 O 0.6576(8) 0.3426(3) 0.8461(6) 0.038(2) Uani 1 1 d . . . . .
O5 O 0.5466(7) 0.2312(3) 0.6269(5) 0.028(2) Uani 1 1 d . . . . .
Gd1 Gd 0.54257(4) 0.26666(2) -0.21449(4) 0.02014(13) Uani 1 1 d . . . . .
Gd2 Gd 0.64060(4) 0.25984(2) 0.09920(4) 0.02301(14) Uani 1 1 d . . . . .
Gd3 Gd 0.59794(5) 0.31142(2) 0.38875(4) 0.02419(15) Uani 1 1 d . . . . .
O3W O 0.6113(7) 0.3398(3) 0.2142(5) 0.027(2) Uani 1 1 d . . . . .
O10 O 0.4472(6) 0.3052(4) -0.0987(5) 0.029(2) Uani 1 1 d . . . . .
O17 O 0.4235(7) 0.2636(5) 0.3086(7) 0.055(3) Uani 1 1 d . . . . .
O3 O 0.6923(8) 0.3969(3) 0.4067(6) 0.037(2) Uani 1 1 d . . . . .
O6 O 0.5863(8) 0.2268(3) 0.4702(6) 0.038(2) Uani 1 1 d . . . . .
O7 O 0.5134(7) 0.1997(3) 0.0130(6) 0.032(2) Uani 1 1 d . . . . .
O8 O 0.5021(7) 0.1826(3) -0.1510(6) 0.033(2) Uani 1 1 d . . . . .
O9 O 0.4586(6) 0.3049(4) 0.0676(5) 0.032(2) Uani 1 1 d . . . . .
O18 O 0.5613(7) 0.2321(4) 0.2407(6) 0.041(2) Uani 1 1 d . . . . .
O2W O 0.4689(7) 0.3376(3) -0.3234(5) 0.033(2) Uani 1 1 d . . . . .
H2WA H 0.4183 0.3558 -0.2976 0.049 Uiso 1 1 d GR . . . .
H2WB H 0.4371 0.3245 -0.3814 0.049 Uiso 1 1 d GR . . . .
O1W O 0.6889(7) 0.3223(4) 0.5636(5) 0.045(3) Uani 1 1 d . . . . .
H1WA H 0.7600 0.3336 0.5678 0.067 Uiso 1 1 d GR . . . .
H1WB H 0.6904 0.2910 0.5970 0.067 Uiso 1 1 d GR . . . .
C38 C 0.4975(11) 0.1687(5) -0.0603(9) 0.029(3) Uani 1 1 d . . . . .
N4 N 0.3292(8) 0.2420(4) -0.2824(7) 0.030(3) Uani 1 1 d . . . . .
C39 C 0.4092(9) 0.3146(5) -0.0188(8) 0.024(3) Uani 1 1 d . . . . .
C27 C 0.5348(12) 0.0279(5) 0.3634(9) 0.030(3) Uani 1 1 d . . . . .
C46 C 0.0659(11) 0.3791(5) -0.2482(9) 0.031(3) Uani 1 1 d . . . . .
C67 C 0.2808(10) 0.2476(5) -0.3790(8) 0.028(3) Uani 1 1 d . . . . .
H67 H 0.3273 0.2545 -0.4264 0.042 Uiso 1 1 calc R . . . .
O19 O 0.7309(9) 0.1718(4) 0.1440(8) 0.055(3) Uani 1 1 d . . . . .
C69 C 0.0990(10) 0.2326(5) -0.3414(8) 0.031(3) Uani 1 1 d . . . . .
H69 H 0.0217 0.2292 -0.3619 0.046 Uiso 1 1 calc R . . . .
C37 C 0.4954(11) 0.0906(5) 0.0544(8) 0.031(3) Uani 1 1 d . . . . .
H37 H 0.5233 0.1141 0.1068 0.047 Uiso 1 1 calc R . . . .
C44 C 0.1267(10) 0.3721(5) -0.1419(9) 0.032(3) Uani 1 1 d . . . . .
C50 C 0.1207(11) 0.3922(5) -0.3278(9) 0.033(3) Uani 1 1 d . . . . .
H50 H 0.1971 0.4003 -0.3148 0.049 Uiso 1 1 calc R . . . .
C66 C 0.2625(10) 0.2310(5) -0.2163(8) 0.032(3) Uani 1 1 d . . . . .
H66 H 0.2960 0.2259 -0.1494 0.049 Uiso 1 1 calc R . . . .
C36 C 0.4695(11) 0.1110(5) -0.0426(9) 0.030(3) Uani 1 1 d . . . . .
C65 C 0.1442(10) 0.2264(5) -0.2391(8) 0.026(3) Uani 1 1 d . . . . .
N3 N -0.1068(9) 0.3711(4) -0.3660(8) 0.040(3) Uani 1 1 d . . . . .
C21 C 0.5373(11) 0.1458(5) 0.5434(8) 0.032(3) Uani 1 1 d . . . . .
C64 C -0.0392(10) 0.2287(5) -0.1738(8) 0.031(3) Uani 1 1 d . . . . .
H64 H -0.0748 0.2379 -0.2385 0.046 Uiso 1 1 calc R . . . .
C14 C 0.7605(12) 0.4983(5) 0.4883(9) 0.037(3) Uani 1 1 d . . . . .
H14 H 0.7389 0.4719 0.5306 0.055 Uiso 1 1 calc R . . . .
C30 C 0.5128(12) 0.0163(5) 0.1802(9) 0.033(3) Uani 1 1 d . . . . .
C26 C 0.5437(11) 0.1162(5) 0.4568(8) 0.033(3) Uani 1 1 d . . . . .
H26 H 0.5577 0.1339 0.3990 0.049 Uiso 1 1 calc R . . . .
N2 N 0.5751(11) -0.0577(4) 0.2902(8) 0.051(4) Uani 1 1 d . . . . .
C13 C 0.7874(12) 0.5508(5) 0.5282(9) 0.039(3) Uani 1 1 d . . . . .
C68 C 0.1669(9) 0.2437(5) -0.4132(8) 0.024(3) Uani 1 1 d . . . . .
C9 C 0.8015(11) 0.5246(6) 0.7093(9) 0.039(3) Uani 1 1 d . . . . .
H9 H 0.8182 0.4893 0.6926 0.059 Uiso 1 1 calc R . . . .
C40 C 0.2950(10) 0.3411(5) -0.0316(8) 0.030(3) Uani 1 1 d . . . . .
C48 C -0.0506(11) 0.3828(6) -0.4416(9) 0.038(3) Uani 1 1 d . . . . .
H48 H -0.0904 0.3838 -0.5072 0.057 Uiso 1 1 calc R . . . .
O4 O 0.7355(10) 0.4213(4) 0.2589(7) 0.059(3) Uani 1 1 d . . . . .
C35 C 0.4199(13) 0.0772(5) -0.1204(9) 0.046(4) Uani 1 1 d . . . . .
H35 H 0.3960 0.0911 -0.1849 0.069 Uiso 1 1 calc R . . . .
C47 C -0.0489(12) 0.3689(5) -0.2722(9) 0.040(4) Uani 1 1 d . . . . .
H47 H -0.0875 0.3600 -0.2198 0.060 Uiso 1 1 calc R . . . .
C8 C 0.7964(11) 0.5370(5) 0.8090(9) 0.036(3) Uani 1 1 d . . . . .
C15 C 0.7652(12) 0.4853(5) 0.3898(9) 0.038(3) Uani 1 1 d . . . . .
C31 C 0.5067(10) 0.0483(5) 0.2639(8) 0.029(3) Uani 1 1 d . . . . .
H31 H 0.4836 0.0841 0.2544 0.044 Uiso 1 1 calc R . . . .
C20 C 0.5574(11) 0.2062(5) 0.5471(9) 0.030(3) Uani 1 1 d . . . . .
C32 C 0.4817(11) 0.0370(5) 0.0768(9) 0.033(3) Uani 1 1 d . . . . .
C33 C 0.4337(13) 0.0028(6) -0.0042(10) 0.051(4) Uani 1 1 d . . . . .
H33 H 0.4207 -0.0335 0.0084 0.077 Uiso 1 1 calc R . . . .
C19 C 0.7264(11) 0.4298(6) 0.3501(10) 0.037(3) Uani 1 1 d . . . . .
C63 C 0.0767(11) 0.2198(5) -0.1565(9) 0.034(3) Uani 1 1 d . . . . .
C34 C 0.4062(14) 0.0226(6) -0.1013(10) 0.052(4) Uani 1 1 d . . . . .
H34 H 0.3784 -0.0007 -0.1541 0.078 Uiso 1 1 calc R . . . .
C25 C 0.5294(11) 0.0600(5) 0.4552(9) 0.030(3) Uani 1 1 d . . . . .
C29 C 0.5480(13) -0.0370(5) 0.1977(9) 0.040(4) Uani 1 1 d . . . . .
H29 H 0.5527 -0.0590 0.1424 0.061 Uiso 1 1 calc R . . . .
C10 C 0.7825(13) 0.5634(5) 0.6332(10) 0.045(4) Uani 1 1 d . . . . .
C45 C 0.2374(10) 0.3521(5) -0.1284(8) 0.029(3) Uani 1 1 d . . . . .
H45 H 0.2723 0.3461 -0.1843 0.043 Uiso 1 1 calc R . . . .
C49 C 0.0637(11) 0.3934(5) -0.4270(9) 0.031(3) Uani 1 1 d . . . . .
C28 C 0.5687(15) -0.0251(5) 0.3684(10) 0.050(5) Uani 1 1 d . . . . .
H28 H 0.5892 -0.0398 0.4327 0.075 Uiso 1 1 calc R . . . .
C62 C 0.1260(11) 0.2046(7) -0.0586(10) 0.055(5) Uani 1 1 d . . . . .
H62 H 0.2023 0.1963 -0.0446 0.083 Uiso 1 1 calc R . . . .
C16 C 0.8017(13) 0.5246(6) 0.3277(10) 0.049(4) Uani 1 1 d . . . . .
H16 H 0.8067 0.5160 0.2611 0.073 Uiso 1 1 calc R . . . .
C41 C 0.2441(11) 0.3518(6) 0.0516(9) 0.044(4) Uani 1 1 d . . . . .
H41 H 0.2819 0.3454 0.1168 0.065 Uiso 1 1 calc R . . . .
C17 C 0.8301(15) 0.5750(6) 0.3628(12) 0.061(5) Uani 1 1 d . . . . .
H17 H 0.8543 0.6007 0.3204 0.092 Uiso 1 1 calc R . . . .
C24 C 0.5072(14) 0.0349(6) 0.5410(9) 0.050(4) Uani 1 1 d . . . . .
H24 H 0.4978 -0.0025 0.5409 0.075 Uiso 1 1 calc R . . . .
C82 C 0.4585(12) 0.2323(6) 0.2508(10) 0.039(3) Uani 1 1 d . . . . .
C12 C 0.7710(13) 0.5911(6) 0.8274(11) 0.051(4) Uani 1 1 d . . . . .
H12 H 0.7688 0.6007 0.8941 0.077 Uiso 1 1 calc R . . . .
C22 C 0.5112(14) 0.1198(5) 0.6293(10) 0.054(5) Uani 1 1 d . . . . .
H22 H 0.5026 0.1395 0.6866 0.081 Uiso 1 1 calc R . . . .
C18 C 0.8228(14) 0.5883(6) 0.4626(10) 0.059(5) Uani 1 1 d . . . . .
H18 H 0.8420 0.6231 0.4859 0.088 Uiso 1 1 calc R . . . .
C43 C 0.0801(12) 0.3841(6) -0.0569(10) 0.052(4) Uani 1 1 d . . . . .
H43 H 0.0097 0.4004 -0.0637 0.078 Uiso 1 1 calc R . . . .
C61 C 0.0620(13) 0.2020(7) 0.0164(10) 0.061(5) Uani 1 1 d . . . . .
H61 H 0.0974 0.1930 0.0813 0.092 Uiso 1 1 calc R . . . .
C23 C 0.4986(17) 0.0635(6) 0.6269(12) 0.071(6) Uani 1 1 d . . . . .
H23 H 0.4842 0.0454 0.6842 0.107 Uiso 1 1 calc R . . . .
C42 C 0.1366(12) 0.3720(7) 0.0355(10) 0.064(5) Uani 1 1 d . . . . .
H42 H 0.1011 0.3777 0.0912 0.096 Uiso 1 1 calc R . . . .
C77 C 0.7587(15) 0.1537(6) 0.2293(14) 0.065(5) Uani 1 1 d . U . . .
H77 H 0.7532 0.1736 0.2872 0.098 Uiso 0.45 1 calc R . P A 2
H83 H 0.7162 0.1650 0.2774 0.098 Uiso 0.55 1 calc R . P A 1
C11 C 0.7563(15) 0.6144(6) 0.6630(12) 0.058(5) Uani 1 1 d . . . . .
H11 H 0.7419 0.6409 0.6131 0.087 Uiso 1 1 calc R . . . .
C79 C 0.830(3) 0.0410(13) 0.132(2) 0.217(16) Uani 1 1 d D U . . .
H79A H 0.8742 0.0096 0.1529 0.326 Uiso 1 1 calc GR . . . .
H79B H 0.8161 0.0429 0.0591 0.326 Uiso 1 1 calc GR . . . .
H79C H 0.7590 0.0385 0.1557 0.326 Uiso 1 1 calc GR . . . .
N1 N 0.7498(12) 0.6294(5) 0.7589(10) 0.060(4) Uani 1 1 d . . . . .
C78A C 0.890(2) 0.0902(11) 0.173(2) 0.143(10) Uani 1 1 d D U . . .
H78A H 0.9629 0.0830 0.2142 0.215 Uiso 0.35 1 calc R . P B 2
H78B H 0.8957 0.1180 0.1233 0.215 Uiso 0.35 1 calc R . P B 2
H10A H 0.8905 0.1158 0.1185 0.215 Uiso 0.65 1 calc R . P B 1
H10B H 0.9677 0.0804 0.1983 0.215 Uiso 0.65 1 calc R . P B 1
N5B N 0.800(4) 0.0997(18) 0.233(3) 0.063(14) Uani 0.35 1 d . U P C 2
C80 C 0.881(3) 0.1039(13) 0.360(2) 0.186(13) Uani 1 1 d . U . . .
H80A H 0.9586 0.1131 0.3575 0.279 Uiso 0.45 1 calc R . P C 2
H80B H 0.8495 0.1312 0.3992 0.279 Uiso 0.45 1 calc R . P C 2
H4AA H 0.9603 0.1130 0.3722 0.279 Uiso 0.55 1 calc R . P C 1
H4AB H 0.8455 0.1283 0.4018 0.279 Uiso 0.55 1 calc R . P C 1
C81 C 0.875(3) 0.0560(13) 0.401(3) 0.24(2) Uani 1 1 d . . . . .
H81A H 0.8021 0.0406 0.3767 0.366 Uiso 1 1 calc GR . . . .
H81B H 0.8853 0.0594 0.4729 0.366 Uiso 1 1 calc GR . . . .
H81C H 0.9321 0.0330 0.3819 0.366 Uiso 1 1 calc GR . . . .
N5A N 0.842(2) 0.1199(10) 0.261(2) 0.069(8) Uani 0.65 1 d . U P C 1
C86 C 0.820(2) 0.0827(12) -0.320(2) 0.151(11) Uani 1 1 d . U . . .
H86A H 0.7461 0.0671 -0.3400 0.226 Uiso 1 1 calc R . . . .
H86B H 0.8748 0.0586 -0.3424 0.226 Uiso 1 1 calc R . . . .
C87 C 0.826(3) 0.1465(15) -0.379(2) 0.240(17) Uani 1 1 d . U . . .
H87A H 0.8240 0.1416 -0.4502 0.361 Uiso 1 1 calc GR . . . .
H87B H 0.8944 0.1647 -0.3504 0.361 Uiso 1 1 calc GR . . . .
H87C H 0.7627 0.1679 -0.3678 0.361 Uiso 1 1 calc GR . . . .
C85 C 0.704(3) 0.0307(12) -0.136(2) 0.207(15) Uani 1 1 d . U . . .
H85A H 0.7067 0.0107 -0.1970 0.310 Uiso 1 1 calc GR . . . .
H85B H 0.6288 0.0302 -0.1213 0.310 Uiso 1 1 calc GR . . . .
H85C H 0.7542 0.0145 -0.0811 0.310 Uiso 1 1 calc GR . . . .
O1BA O 1.031(3) 0.0858(14) -0.190(2) 0.256(14) Uani 1 1 d D U . D 1
N6 N 0.846(3) 0.0884(10) -0.205(2) 0.168(10) Uani 1 1 d D U . . .
C84 C 0.742(3) 0.0919(15) -0.151(3) 0.211(16) Uani 1 1 d . U . . .
H84A H 0.6815 0.1120 -0.1914 0.317 Uiso 1 1 calc R . . . .
H84B H 0.7611 0.1098 -0.0855 0.317 Uiso 1 1 calc R . . . .
C83 C 0.949(2) 0.0883(17) -0.144(3) 0.26(2) Uani 1 1 d D U . D 1
H8AA H 0.9571 0.0899 -0.0737 0.391 Uiso 1 1 calc R . . D 1

loop_
_atom_site_aniso_label
_atom_site_aniso_U_11
_atom_site_aniso_U_22
_atom_site_aniso_U_33
_atom_site_aniso_U_23
_atom_site_aniso_U_13
_atom_site_aniso_U_12
C53 0.051(11) 0.099(14) 0.045(9) 0.020(9) 0.018(9) 0.031(10)
C52 0.033(9) 0.087(12) 0.047(9) 0.024(9) 0.015(7) 0.032(9)
C56 0.031(8) 0.027(7) 0.022(6) 0.001(5) 0.001(6) 0.001(6)
C54 0.041(10) 0.069(11) 0.036(8) 0.015(8) 0.017(8) 0.010(9)
C51 0.025(8) 0.044(8) 0.029(7) -0.001(6) 0.000(6) 0.001(7)
C57 0.040(9) 0.036(8) 0.031(7) -0.013(6) 0.002(7) 0.000(7)
O12 0.035(6) 0.070(7) 0.037(5) 0.020(5) 0.017(5) 0.016(5)
C55 0.029(8) 0.035(7) 0.027(7) 0.001(6) -0.001(6) 0.007(6)
O11 0.030(5) 0.059(6) 0.020(4) 0.001(4) 0.003(4) 0.018(5)
C71 0.016(6) 0.065(11) 0.029(6) 0.003(7) -0.008(5) 0.002(7)
C70 0.021(6) 0.038(8) 0.022(6) 0.001(6) 0.002(5) 0.006(6)
C76 0.022(7) 0.038(8) 0.025(6) 0.003(6) 0.002(5) 0.001(6)
C73 0.030(7) 0.064(10) 0.023(6) 0.010(7) -0.004(5) 0.006(8)
C72 0.028(7) 0.067(9) 0.016(5) -0.009(8) 0.009(5) 0.001(9)
C74 0.017(6) 0.042(7) 0.018(5) -0.004(6) -0.004(5) -0.002(7)
C75 0.022(6) 0.034(7) 0.026(6) 0.003(7) 0.006(5) -0.006(7)
O15 0.021(5) 0.060(7) 0.034(5) 0.003(4) 0.002(4) 0.010(4)
O16 0.017(4) 0.073(7) 0.026(4) -0.003(5) -0.004(4) 0.004(5)
C59 0.018(7) 0.046(8) 0.027(7) 0.000(6) 0.009(6) 0.003(6)
C58 0.029(8) 0.035(8) 0.052(9) -0.009(7) 0.009(7) -0.004(7)
O13 0.029(6) 0.048(6) 0.055(6) -0.011(5) 0.023(5) -0.002(5)
O14 0.015(5) 0.084(8) 0.033(5) -0.007(5) -0.003(4) 0.006(5)
C60 0.036(9) 0.071(10) 0.025(7) 0.006(7) 0.002(6) 0.009(8)
C6 0.040(9) 0.039(8) 0.032(7) -0.008(6) 0.007(7) -0.013(7)
C5 0.059(11) 0.048(9) 0.039(8) -0.006(7) -0.001(8) -0.014(8)
C3 0.040(9) 0.056(10) 0.034(8) -0.004(7) 0.021(7) 0.004(8)
C4 0.055(11) 0.062(10) 0.031(8) -0.014(8) 0.007(8) -0.018(9)
C7 0.036(8) 0.034(7) 0.019(6) -0.007(6) 0.015(6) -0.008(6)
C2 0.021(7) 0.039(8) 0.021(6) -0.005(6) 0.006(6) -0.006(6)
C1 0.034(9) 0.038(8) 0.038(8) 0.004(7) 0.022(7) -0.001(7)
O1 0.056(7) 0.053(6) 0.029(5) 0.002(4) 0.008(5) -0.018(5)
O2 0.047(6) 0.040(6) 0.026(5) -0.006(4) 0.006(5) -0.017(5)
O5 0.041(6) 0.030(5) 0.012(4) -0.003(4) 0.004(4) 0.002(4)
Gd1 0.0175(3) 0.0274(3) 0.0154(3) 0.0001(3) 0.0023(2) -0.0002(3)
Gd2 0.0197(3) 0.0337(4) 0.0154(3) 0.0016(3) 0.0023(2) 0.0023(3)
Gd3 0.0204(3) 0.0332(4) 0.0195(3) 0.0002(3) 0.0047(2) -0.0004(3)
O3W 0.028(5) 0.040(5) 0.014(4) -0.004(4) 0.006(4) 0.002(4)
O10 0.023(5) 0.040(5) 0.024(4) -0.008(4) 0.002(4) 0.007(5)
O17 0.034(5) 0.073(7) 0.061(6) -0.024(7) 0.017(5) 0.003(7)
O3 0.055(7) 0.032(5) 0.020(4) 0.005(4) -0.003(4) -0.016(5)
O6 0.061(7) 0.037(5) 0.021(5) -0.005(4) 0.017(5) -0.002(5)
O7 0.042(6) 0.031(5) 0.022(5) -0.002(4) 0.001(4) -0.007(4)
O8 0.038(6) 0.026(5) 0.033(5) 0.008(4) 0.003(4) -0.002(4)
O9 0.032(5) 0.043(5) 0.018(4) -0.005(4) -0.003(4) 0.012(5)
O18 0.030(6) 0.065(7) 0.030(5) 0.013(4) 0.011(4) 0.009(5)
O2W 0.043(6) 0.039(5) 0.015(4) -0.003(4) 0.004(4) 0.013(5)
O1W 0.038(6) 0.072(7) 0.023(4) 0.006(5) 0.001(4) -0.014(6)
C38 0.021(7) 0.043(8) 0.022(7) 0.007(6) 0.002(6) 0.002(6)
N4 0.018(5) 0.051(7) 0.021(5) 0.004(5) 0.004(4) -0.006(5)
C39 0.019(6) 0.032(7) 0.024(6) -0.005(6) 0.009(5) 0.005(6)
C27 0.043(9) 0.019(7) 0.028(7) 0.005(6) 0.004(6) 0.003(6)
C46 0.027(8) 0.035(8) 0.030(7) -0.009(6) 0.002(6) 0.004(6)
C67 0.017(6) 0.040(8) 0.028(6) 0.001(6) 0.009(5) -0.005(6)
O19 0.043(7) 0.054(7) 0.067(7) 0.021(6) 0.001(6) 0.011(6)
C69 0.016(7) 0.053(9) 0.022(6) 0.008(6) -0.004(5) 0.002(6)
C37 0.043(9) 0.031(7) 0.017(6) 0.000(5) -0.001(6) 0.003(7)
C44 0.017(7) 0.040(8) 0.039(8) -0.002(6) 0.004(6) 0.013(6)
C50 0.029(8) 0.038(8) 0.028(7) -0.003(6) -0.003(6) 0.009(7)
C66 0.028(8) 0.051(9) 0.017(6) 0.005(6) -0.001(6) 0.000(7)
C36 0.042(9) 0.027(7) 0.022(7) -0.001(6) 0.008(6) -0.006(6)
C65 0.020(7) 0.035(7) 0.023(6) 0.001(6) 0.003(5) -0.001(6)
N3 0.028(7) 0.056(8) 0.033(6) -0.003(6) -0.006(5) 0.000(6)
C21 0.045(9) 0.037(8) 0.014(6) -0.001(6) 0.004(6) -0.003(7)
C64 0.023(7) 0.049(8) 0.020(6) 0.002(6) 0.003(6) -0.009(7)
C14 0.053(10) 0.018(7) 0.039(8) 0.012(6) 0.006(7) 0.001(7)
C30 0.052(10) 0.027(7) 0.024(7) 0.002(6) 0.018(6) -0.006(7)
C26 0.051(9) 0.029(7) 0.019(7) 0.009(6) 0.007(6) -0.002(7)
N2 0.088(11) 0.032(6) 0.031(6) -0.003(6) 0.004(7) 0.015(7)
C13 0.052(10) 0.034(8) 0.031(7) 0.004(6) 0.003(7) -0.012(7)
C68 0.016(6) 0.035(7) 0.020(6) 0.003(5) -0.002(5) -0.004(5)
C9 0.037(9) 0.040(8) 0.036(8) -0.005(7) -0.002(7) -0.008(7)
C40 0.029(8) 0.043(8) 0.019(6) -0.001(6) 0.001(6) 0.013(6)
C48 0.026(8) 0.059(10) 0.028(7) 0.010(7) 0.002(6) 0.003(7)
O4 0.089(9) 0.053(7) 0.040(6) -0.003(5) 0.025(6) -0.016(6)
C35 0.065(11) 0.044(9) 0.027(7) 0.007(6) 0.001(7) -0.029(8)
C47 0.041(9) 0.050(9) 0.028(7) -0.004(7) 0.002(7) 0.009(8)
C8 0.035(9) 0.039(8) 0.030(8) -0.004(6) -0.004(7) -0.020(7)
C15 0.053(10) 0.030(7) 0.029(7) -0.005(6) 0.004(7) -0.010(7)
C31 0.035(8) 0.023(7) 0.029(7) 0.003(6) 0.004(6) 0.002(6)
C20 0.028(8) 0.036(8) 0.022(7) -0.006(6) -0.010(6) 0.009(6)
C32 0.040(9) 0.030(7) 0.028(7) 0.001(6) 0.001(6) -0.009(7)
C33 0.075(12) 0.039(9) 0.042(9) -0.011(7) 0.019(9) -0.020(9)
C19 0.023(8) 0.052(9) 0.034(8) 0.005(7) 0.000(6) -0.001(7)
C63 0.023(7) 0.048(8) 0.032(7) 0.008(6) 0.004(6) -0.008(7)
C34 0.078(13) 0.054(10) 0.023(8) -0.004(7) 0.003(8) -0.018(9)
C25 0.043(9) 0.021(7) 0.027(7) 0.000(6) 0.010(6) -0.001(6)
C29 0.075(11) 0.025(7) 0.024(7) -0.003(6) 0.016(7) -0.011(7)
C10 0.065(11) 0.027(8) 0.041(8) 0.003(7) 0.001(8) -0.002(8)
C45 0.034(8) 0.033(7) 0.022(6) -0.007(6) 0.014(6) -0.006(6)
C49 0.024(7) 0.040(8) 0.027(7) -0.005(6) -0.001(6) 0.011(6)
C28 0.101(15) 0.023(7) 0.026(7) -0.003(6) 0.009(8) -0.001(8)
C62 0.012(7) 0.120(15) 0.032(8) 0.016(9) 0.000(6) 0.004(9)
C16 0.056(11) 0.056(10) 0.033(8) 0.015(7) 0.006(7) -0.008(9)
C41 0.034(8) 0.085(11) 0.012(6) -0.005(7) 0.004(6) 0.023(8)
C17 0.094(15) 0.042(9) 0.050(10) 0.018(8) 0.019(10) -0.012(10)
C24 0.091(13) 0.033(8) 0.027(8) 0.000(6) 0.009(8) -0.017(9)
C82 0.035(9) 0.043(9) 0.037(8) 0.009(7) 0.006(7) -0.001(7)
C12 0.068(12) 0.042(9) 0.043(9) -0.015(7) 0.009(8) -0.016(9)
C22 0.100(14) 0.035(9) 0.033(8) -0.010(7) 0.031(9) -0.005(9)
C18 0.092(14) 0.044(9) 0.038(9) 0.004(7) 0.000(9) -0.018(9)
C43 0.026(8) 0.093(12) 0.040(8) -0.006(9) 0.014(7) 0.027(9)
C61 0.043(10) 0.117(15) 0.021(7) 0.014(9) -0.001(7) 0.038(10)
C23 0.137(19) 0.038(9) 0.044(10) 0.003(8) 0.032(11) -0.018(11)
C42 0.037(10) 0.126(16) 0.030(8) 0.005(9) 0.010(7) 0.036(10)
C77 0.061(10) 0.050(9) 0.082(10) 0.022(8) 0.004(8) 0.014(8)
C11 0.084(14) 0.031(9) 0.053(10) 0.004(8) -0.004(10) -0.001(9)
C79 0.22(3) 0.22(3) 0.22(2) -0.03(2) 0.04(2) 0.01(2)
N1 0.090(12) 0.033(7) 0.059(9) -0.002(6) 0.023(8) 0.003(7)
C78A 0.138(15) 0.141(14) 0.153(14) 0.026(12) 0.029(12) 0.014(12)
N5B 0.065(18) 0.059(17) 0.059(17) 0.014(12) -0.002(12) 0.009(13)
C80 0.205(18) 0.167(17) 0.183(17) 0.028(13) 0.022(13) 0.009(13)
C81 0.30(5) 0.15(3) 0.28(4) 0.06(3) 0.05(4) -0.05(3)
N5A 0.067(13) 0.062(12) 0.071(12) 0.014(10) -0.011(10) 0.007(10)
C86 0.150(16) 0.159(15) 0.139(14) -0.002(12) 0.015(12) 0.004(12)
C87 0.21(3) 0.29(3) 0.23(2) -0.05(2) 0.06(2) -0.01(2)
C85 0.22(3) 0.17(2) 0.24(3) 0.00(2) 0.06(2) 0.00(2)
O1BA 0.24(2) 0.27(2) 0.27(2) 0.009(18) 0.068(19) 0.01(2)
N6 0.171(15) 0.171(14) 0.163(14) -0.010(11) 0.031(12) 0.007(12)
C84 0.20(2) 0.21(2) 0.22(2) -0.001(13) 0.045(13) 0.003(13)
C83 0.16(3) 0.22(3) 0.37(5) 0.12(3) -0.06(3) 0.06(3)

loop_
_atom_type_symbol
_atom_type_description
_atom_type_scat_dispersion_real
_atom_type_scat_dispersion_imag
_atom_type_scat_source
C C 0.0033 0.0016 'International Tables Vol C Tables 4.2.6.8 and 6.1.1.4'
H H 0.0000 0.0000 'International Tables Vol C Tables 4.2.6.8 and 6.1.1.4'
Gd Gd -0.1653 3.9035 'International Tables Vol C Tables 4.2.6.8 and 6.1.1.4'
N N 0.0061 0.0033 'International Tables Vol C Tables 4.2.6.8 and 6.1.1.4'
O O 0.0106 0.0060 'International Tables Vol C Tables 4.2.6.8 and 6.1.1.4'

loop_
_geom_angle_atom_site_label_1
_geom_angle_atom_site_label_2
_geom_angle_atom_site_label_3
_geom_angle
_geom_angle_site_symmetry_1
_geom_angle_site_symmetry_3
C52 C53 H53 119.2 . .
C54 C53 H53 119.2 . .
C54 C53 C52 121.6(14) . .
C53 C52 H52 120.0 . .
C51 C52 C53 119.9(13) . .
C51 C52 H52 120.0 . .
C51 C56 H56 119.6 . .
C55 C56 H56 119.6 . .
C55 C56 C51 120.7(11) . .
C53 C54 H54 120.8 . .
C53 C54 C55 118.4(13) . .
C55 C54 H54 120.8 . .
C52 C51 C56 118.4(12) . .
C52 C51 C49 121.5(12) . .
C56 C51 C49 120.0(11) . .
O12 C57 C55 121.2(12) . .
O12 C57 O11 120.0(12) . .
O12 C57 Gd3 61.4(7) . 1_554
C55 C57 Gd3 170.6(9) . 1_554
O11 C57 C55 118.8(12) . .
O11 C57 Gd3 59.2(6) . 1_554
C57 O12 Gd3 92.4(8) . 1_554
C56 C55 C54 120.9(12) . .
C56 C55 C57 121.2(11) . .
C54 C55 C57 117.9(12) . .
C57 O11 Gd3 94.1(7) . 1_554
C70 C71 H71 119.5 . .
C72 C71 H71 119.5 . .
C72 C71 C70 121.0(11) . .
C71 C70 C68 119.7(10) . .
C75 C70 C71 117.5(10) . .
C75 C70 C68 122.7(10) . .
O15 C76 C74 119.4(9) . .
O15 C76 O16 123.7(11) . .
O16 C76 C74 116.9(10) . .
C72 C73 H73 119.8 . .
C74 C73 H73 119.8 . .
C74 C73 C72 120.5(10) . .
C71 C72 C73 119.7(10) . .
C71 C72 H72 120.1 . .
C73 C72 H72 120.1 . .
C73 C74 C76 120.1(9) . .
C73 C74 C75 119.6(10) . .
C75 C74 C76 120.2(10) . .
C70 C75 H75 119.2 . .
C74 C75 C70 121.6(10) . .
C74 C75 H75 119.2 . .
C76 O15 Gd3 142.1(7) . 1_454
C76 O16 Gd2 138.6(8) . 1_454
C60 C59 C58 120.8(11) . .
C64 C59 C58 118.5(11) . .
C64 C59 C60 120.6(12) . .
C59 C58 Gd1 164.4(10) . 1_455
O13 C58 C59 121.3(12) . .
O13 C58 O14 119.3(13) . .
O13 C58 Gd1 71.3(8) . 1_455
O14 C58 C59 119.3(12) . .
O14 C58 Gd1 48.5(6) . 1_455
C58 O13 Gd1 83.7(8) . 1_455
C58 O13 Gd2 163.8(9) . 1_455
Gd2 O13 Gd1 104.7(3) 1_455 1_455
C58 O14 Gd1 107.6(8) . 1_455
C59 C60 H60 121.4 . .
C61 C60 C59 117.1(12) . .
C61 C60 H60 121.4 . .
C5 C6 C8 121.1(12) . .
C7 C6 C5 119.4(12) . .
C7 C6 C8 119.0(11) . .
C6 C5 H5 120.2 . .
C4 C5 C6 119.5(13) . .
C4 C5 H5 120.2 . .
C4 C3 H3 120.6 . .
C4 C3 C2 118.8(13) . .
C2 C3 H3 120.6 . .
C5 C4 H4 118.8 . .
C3 C4 C5 122.5(13) . .
C3 C4 H4 118.8 . .
C6 C7 H7 120.2 . .
C6 C7 C2 119.6(11) . .
C2 C7 H7 120.2 . .
C3 C2 C1 119.9(12) . .
C7 C2 C3 119.9(12) . .
C7 C2 C1 119.6(11) . .
O1 C1 C2 115.0(12) . .
O1 C1 O2 124.6(13) . .
O2 C1 C2 120.4(11) . .
C1 O1 Gd2 150.4(9) . 1_556
C1 O2 Gd1 132.1(8) . 1_556
C20 O5 Gd1 171.5(8) . 1_556
O13 Gd1 C58 25.0(3) 1_655 1_655
O14 Gd1 C58 23.9(3) 1_655 1_655
O14 Gd1 O13 48.8(3) 1_655 1_655
O14 Gd1 O2 75.0(3) 1_655 1_554
O14 Gd1 O2W 119.6(3) 1_655 .
O14 Gd1 N4 143.1(3) 1_655 .
O2 Gd1 C58 68.6(3) 1_554 1_655
O2 Gd1 O13 69.4(3) 1_554 1_655
O2 Gd1 N4 140.4(3) 1_554 .
O5 Gd1 C58 96.6(3) 1_554 1_655
O5 Gd1 O13 118.5(3) 1_554 1_655
O5 Gd1 O14 74.0(3) 1_554 1_655
O5 Gd1 O2 120.7(3) 1_554 1_554
O5 Gd1 O8 92.0(3) 1_554 .
O5 Gd1 O2W 77.0(3) 1_554 .
O5 Gd1 N4 76.3(3) 1_554 .
O10 Gd1 C58 112.1(3) . 1_655
O10 Gd1 O13 88.7(2) . 1_655
O10 Gd1 O14 135.1(3) . 1_655
O10 Gd1 O2 76.8(3) . 1_554
O10 Gd1 O5 150.8(3) . 1_554
O10 Gd1 O8 87.9(3) . .
O10 Gd1 O2W 86.0(3) . .
O10 Gd1 N4 76.2(3) . .
O8 Gd1 C58 80.1(3) . 1_655
O8 Gd1 O13 69.4(3) . 1_655
O8 Gd1 O14 88.8(3) . 1_655
O8 Gd1 O2 136.1(3) . 1_554
O8 Gd1 O2W 144.1(3) . .
O8 Gd1 N4 70.8(3) . .
O2W Gd1 C58 134.6(3) . 1_655
O2W Gd1 O13 145.7(3) . 1_655
O2W Gd1 O2 76.4(3) . 1_554
O2W Gd1 N4 73.4(3) . .
N4 Gd1 C58 149.6(3) . 1_655
N4 Gd1 O13 137.7(3) . 1_655
O16 Gd2 O13 100.9(3) 1_656 1_655
O16 Gd2 O3W 70.7(3) 1_656 .
O16 Gd2 O9 133.4(3) 1_656 .
O16 Gd2 O18 87.3(3) 1_656 .
O16 Gd2 O19 72.4(3) 1_656 .
O13 Gd2 O3W 143.3(3) 1_655 .
O13 Gd2 O9 114.3(3) 1_655 .
O13 Gd2 O19 77.1(3) 1_655 .
O1 Gd2 O16 87.0(3) 1_554 1_656
O1 Gd2 O13 69.6(3) 1_554 1_655
O1 Gd2 O3W 74.3(3) 1_554 .
O1 Gd2 O7 117.2(3) 1_554 .
O1 Gd2 O9 78.3(3) 1_554 .
O1 Gd2 O18 141.7(3) 1_554 .
O1 Gd2 O19 136.5(4) 1_554 .
O7 Gd2 O16 149.8(3) . 1_656
O7 Gd2 O13 73.9(3) . 1_655
O7 Gd2 O3W 130.7(3) . .
O7 Gd2 O9 72.6(3) . .
O7 Gd2 O18 83.8(3) . .
O7 Gd2 O19 77.5(3) . .
O9 Gd2 O3W 62.8(3) . .
O9 Gd2 O19 142.7(3) . .
O18 Gd2 O13 148.5(3) . 1_655
O18 Gd2 O3W 68.1(3) . .
O18 Gd2 O9 78.5(3) . .
O18 Gd2 O19 76.6(3) . .
O19 Gd2 O3W 129.2(3) . .
C57 Gd3 C82 88.7(4) 1_556 .
O12 Gd3 C57 26.2(3) 1_556 1_556
O12 Gd3 O18 102.3(3) 1_556 .
O12 Gd3 C82 85.9(4) 1_556 .
O11 Gd3 C57 26.7(3) 1_556 1_556
O11 Gd3 O12 52.6(3) 1_556 1_556
O11 Gd3 O3W 122.3(3) 1_556 .
O11 Gd3 O17 72.6(3) 1_556 .
O11 Gd3 O18 120.7(3) 1_556 .
O11 Gd3 C82 95.8(3) 1_556 .
O15 Gd3 C57 167.0(3) 1_656 1_556
O15 Gd3 O12 143.8(3) 1_656 1_556
O15 Gd3 O11 158.0(3) 1_656 1_556
O15 Gd3 O3W 77.4(3) 1_656 .
O15 Gd3 O17 122.5(3) 1_656 .
O15 Gd3 O3 81.5(3) 1_656 .
O15 Gd3 O6 84.3(3) 1_656 .
O15 Gd3 O18 75.2(3) 1_656 .
O15 Gd3 O1W 81.8(3) 1_656 .
O15 Gd3 C82 99.6(3) 1_656 .
O3W Gd3 C57 95.6(3) . 1_556
O3W Gd3 O12 69.8(3) . 1_556
O3W Gd3 O17 84.8(3) . .
O3W Gd3 O18 63.3(2) . .
O3W Gd3 C82 73.7(3) . .
O17 Gd3 C57 66.9(4) . 1_556
O17 Gd3 O12 70.1(4) . 1_556
O17 Gd3 O18 48.2(3) . .
O17 Gd3 C82 23.3(3) . .
O3 Gd3 C57 86.2(3) . 1_556
O3 Gd3 O12 75.7(3) . 1_556
O3 Gd3 O11 93.8(3) . 1_556
O3 Gd3 O3W 75.0(3) . .
O3 Gd3 O17 144.5(3) . .
O3 Gd3 O18 135.5(3) . .
O3 Gd3 O1W 71.0(3) . .
O3 Gd3 C82 147.6(3) . .
O6 Gd3 C57 108.1(4) . 1_556
O6 Gd3 O12 130.1(3) . 1_556
O6 Gd3 O11 86.8(3) . 1_556
O6 Gd3 O3W 134.6(3) . .
O6 Gd3 O17 70.8(3) . .
O6 Gd3 O3 142.6(3) . .
O6 Gd3 O18 72.1(3) . .
O6 Gd3 O1W 72.9(3) . .
O6 Gd3 C82 68.9(3) . .
O18 Gd3 C57 111.7(3) . 1_556
O18 Gd3 C82 24.9(3) . .
O1W Gd3 C57 97.9(3) . 1_556
O1W Gd3 O12 115.6(3) . 1_556
O1W Gd3 O11 76.4(3) . 1_556
O1W Gd3 O3W 142.2(3) . .
O1W Gd3 O17 132.9(3) . .
O1W Gd3 O18 139.6(3) . .
O1W Gd3 C82 141.4(3) . .
Gd3 O3W Gd2 112.8(3) . .
C39 O10 Gd1 162.3(8) . .
C82 O17 Gd3 102.6(8) . .
C19 O3 Gd3 136.4(8) . .
C20 O6 Gd3 141.6(8) . .
C38 O7 Gd2 143.3(9) . .
C38 O8 Gd1 129.4(8) . .
C39 O9 Gd2 122.2(7) . .
Gd2 O18 Gd3 109.4(3) . .
C82 O18 Gd2 128.1(8) . .
C82 O18 Gd3 87.9(8) . .
Gd1 O2W H2WA 110.7 . .
Gd1 O2W H2WB 109.9 . .
H2WA O2W H2WB 108.2 . .
Gd3 O1W H1WA 111.7 . .
Gd3 O1W H1WB 110.9 . .
H1WA O1W H1WB 107.3 . .
O7 C38 O8 124.4(12) . .
O7 C38 C36 118.4(10) . .
O8 C38 C36 117.2(11) . .
C67 N4 Gd1 123.5(7) . .
C66 N4 Gd1 118.8(7) . .
C66 N4 C67 117.0(10) . .
O10 C39 C40 116.0(10) . .
O9 C39 O10 125.3(10) . .
O9 C39 C40 118.7(9) . .
C31 C27 C25 123.9(10) . .
C28 C27 C31 114.3(11) . .
C28 C27 C25 121.9(11) . .
C50 C46 C44 122.6(12) . .
C50 C46 C47 116.7(11) . .
C47 C46 C44 120.6(12) . .
N4 C67 H67 117.7 . .
N4 C67 C68 124.5(11) . .
C68 C67 H67 117.7 . .
C77 O19 Gd2 126.4(11) . .
C65 C69 H69 119.3 . .
C68 C69 H69 119.3 . .
C68 C69 C65 121.4(11) . .
C36 C37 H37 118.6 . .
C32 C37 H37 118.6 . .
C32 C37 C36 122.7(11) . .
C45 C44 C46 117.8(11) . .
C43 C44 C46 123.8(11) . .
C43 C44 C45 118.4(11) . .
C46 C50 H50 119.4 . .
C46 C50 C49 121.2(12) . .
C49 C50 H50 119.4 . .
N4 C66 H66 117.4 . .
N4 C66 C65 125.2(11) . .
C65 C66 H66 117.4 . .
C37 C36 C38 118.5(11) . .
C37 C36 C35 119.2(11) . .
C35 C36 C38 122.3(11) . .
C69 C65 C66 114.8(11) . .
C69 C65 C63 124.8(11) . .
C66 C65 C63 120.3(10) . .
C47 N3 C48 118.0(12) . .
C26 C21 C20 121.2(11) . .
C26 C21 C22 119.8(12) . .
C22 C21 C20 119.0(11) . .
C59 C64 H64 119.3 . .
C59 C64 C63 121.4(11) . .
C63 C64 H64 119.3 . .
C13 C14 H14 118.8 . .
C15 C14 H14 118.8 . .
C15 C14 C13 122.3(12) . .
C31 C30 C32 121.8(12) . .
C31 C30 C29 117.4(11) . .
C29 C30 C32 120.8(11) . .
C21 C26 H26 119.5 . .
C21 C26 C25 121.0(11) . .
C25 C26 H26 119.5 . .
C29 N2 C28 117.5(11) . .
C14 C13 C10 121.2(12) . .
C18 C13 C14 116.5(12) . .
C18 C13 C10 122.3(12) . .
C67 C68 C70 121.1(10) . .
C67 C68 C69 116.9(10) . .
C69 C68 C70 122.0(10) . .
C8 C9 H9 119.1 . .
C8 C9 C10 121.9(13) . .
C10 C9 H9 119.1 . .
C45 C40 C39 119.7(10) . .
C41 C40 C39 120.6(10) . .
C41 C40 C45 119.6(11) . .
N3 C48 H48 118.3 . .
N3 C48 C49 123.3(11) . .
C49 C48 H48 118.3 . .
C36 C35 H35 120.2 . .
C34 C35 C36 119.6(12) . .
C34 C35 H35 120.2 . .
C46 C47 H47 118.1 . .
N3 C47 C46 123.7(13) . .
N3 C47 H47 118.1 . .
C9 C8 C6 121.9(12) . .
C9 C8 C12 115.2(12) . .
C12 C8 C6 122.8(12) . .
C14 C15 C19 119.5(12) . .
C14 C15 C16 118.6(12) . .
C16 C15 C19 121.9(12) . .
C27 C31 H31 119.2 . .
C30 C31 C27 121.5(11) . .
C30 C31 H31 119.2 . .
O5 C20 C21 118.2(11) . .
O6 C20 O5 125.6(12) . .
O6 C20 C21 116.2(11) . .
C37 C32 C30 121.3(11) . .
C37 C32 C33 117.1(12) . .
C33 C32 C30 121.6(12) . .
C32 C33 H33 119.5 . .
C34 C33 C32 120.9(13) . .
C34 C33 H33 119.5 . .
O3 C19 O4 125.4(13) . .
O3 C19 C15 119.8(12) . .
O4 C19 C15 114.8(12) . .
C64 C63 C65 120.9(11) . .
C64 C63 C62 117.2(11) . .
C62 C63 C65 121.9(11) . .
C35 C34 H34 119.9 . .
C33 C34 C35 120.1(13) . .
C33 C34 H34 119.9 . .
C26 C25 C27 121.7(11) . .
C24 C25 C27 119.8(11) . .
C24 C25 C26 118.5(12) . .
C30 C29 H29 118.6 . .
N2 C29 C30 122.9(12) . .
N2 C29 H29 118.6 . .
C9 C10 C13 122.3(13) . .
C11 C10 C13 121.8(12) . .
C11 C10 C9 115.9(13) . .
C44 C45 H45 119.9 . .
C40 C45 C44 120.3(11) . .
C40 C45 H45 119.9 . .
C50 C49 C51 122.1(12) . .
C48 C49 C51 120.9(11) . .
C48 C49 C50 116.9(12) . .
C27 C28 H28 116.8 . .
N2 C28 C27 126.4(12) . .
N2 C28 H28 116.8 . .
C63 C62 H62 120.0 . .
C61 C62 C63 119.9(12) . .
C61 C62 H62 120.0 . .
C15 C16 H16 119.4 . .
C17 C16 C15 121.2(13) . .
C17 C16 H16 119.4 . .
C40 C41 H41 120.8 . .
C42 C41 C40 118.4(12) . .
C42 C41 H41 120.8 . .
C16 C17 H17 120.1 . .
C16 C17 C18 119.8(14) . .
C18 C17 H17 120.1 . .
C25 C24 H24 119.2 . .
C23 C24 C25 121.5(13) . .
C23 C24 H24 119.2 . .
O17 C82 Gd3 54.1(7) . .
O17 C82 O18 121.2(13) . .
O18 C82 Gd3 67.2(7) . .
C8 C12 H12 117.0 . .
N1 C12 C8 126.0(13) . .
N1 C12 H12 117.0 . .
C21 C22 H22 120.8 . .
C21 C22 C23 118.5(13) . .
C23 C22 H22 120.8 . .
C13 C18 C17 121.5(13) . .
C13 C18 H18 119.2 . .
C17 C18 H18 119.2 . .
C44 C43 H43 120.0 . .
C42 C43 C44 119.9(13) . .
C42 C43 H43 120.0 . .
C60 C61 C62 123.7(12) . .
C60 C61 H61 118.2 . .
C62 C61 H61 118.2 . .
C24 C23 C22 120.7(14) . .
C24 C23 H23 119.7 . .
C22 C23 H23 119.7 . .
C41 C42 H42 118.5 . .
C43 C42 C41 123.1(13) . .
C43 C42 H42 118.5 . .
O19 C77 H77 122.8 . .
O19 C77 H83 116.3 . .
O19 C77 N5B 114(2) . .
O19 C77 N5A 127(2) . .
N5B C77 H77 122.8 . .
N5A C77 H83 116.3 . .
C10 C11 H11 117.3 . .
N1 C11 C10 125.4(14) . .
N1 C11 H11 117.3 . .
H79A C79 H79B 109.5 . .
H79A C79 H79C 109.5 . .
H79B C79 H79C 109.5 . .
C78A C79 H79A 109.5 . .
C78A C79 H79B 109.5 . .
C78A C79 H79C 109.5 . .
C12 N1 C11 115.6(12) . .
C79 C78A H78A 113.9 . .
C79 C78A H78B 113.9 . .
C79 C78A H10A 108.2 . .
C79 C78A H10B 108.2 . .
C79 C78A N5A 117(3) . .
H78A C78A H78B 111.1 . .
H10A C78A H10B 107.3 . .
N5B C78A C79 89(3) . .
N5B C78A H78A 113.9 . .
N5B C78A H78B 113.9 . .
N5A C78A H10A 108.2 . .
N5A C78A H10B 108.2 . .
C77 N5B C78A 115(3) . .
C77 N5B C80 96(3) . .
C78A N5B C80 101(3) . .
N5B C80 H80A 110.5 . .
N5B C80 H80B 110.5 . .
H80A C80 H80B 108.7 . .
H4AA C80 H4AB 105.9 . .
C81 C80 N5B 106(3) . .
C81 C80 H80A 110.5 . .
C81 C80 H80B 110.5 . .
C81 C80 H4AA 105.2 . .
C81 C80 H4AB 105.2 . .
C81 C80 N5A 128(4) . .
N5A C80 H4AA 105.2 . .
N5A C80 H4AB 105.2 . .
C80 C81 H81A 109.5 . .
C80 C81 H81B 109.5 . .
C80 C81 H81C 109.5 . .
H81A C81 H81B 109.5 . .
H81A C81 H81C 109.5 . .
H81B C81 H81C 109.5 . .
C77 N5A C78A 114(2) . .
C77 N5A C80 127(3) . .
C80 N5A C78A 118(2) . .
H86A C86 H86B 108.1 . .
C87 C86 H86A 109.5 . .
C87 C86 H86B 109.5 . .
N6 C86 H86A 109.5 . .
N6 C86 H86B 109.5 . .
N6 C86 C87 111(2) . .
C86 C87 H87A 109.5 . .
C86 C87 H87B 109.5 . .
C86 C87 H87C 109.5 . .
H87A C87 H87B 109.5 . .
H87A C87 H87C 109.5 . .
H87B C87 H87C 109.5 . .
H85A C85 H85B 109.5 . .
H85A C85 H85C 109.5 . .
H85B C85 H85C 109.5 . .
C84 C85 H85A 109.5 . .
C84 C85 H85B 109.5 . .
C84 C85 H85C 109.5 . .
C86 N6 C84 116(3) . .
C83 N6 C86 128(3) . .
C83 N6 C84 117(3) . .
C85 C84 H84A 110.6 . .
C85 C84 H84B 110.6 . .
N6 C84 C85 106(3) . .
N6 C84 H84A 110.6 . .
N6 C84 H84B 110.6 . .
H84A C84 H84B 108.7 . .
O1BA C83 N6 115(3) . .
O1BA C83 H8AA 122.7 . .
N6 C83 H8AA 122.7 . .

loop_
_geom_bond_atom_site_label_1
_geom_bond_atom_site_label_2
_geom_bond_distance
_geom_bond_site_symmetry_2
C53 H53 0.9300 .
C53 C52 1.390(18) .
C53 C54 1.369(19) .
C52 H52 0.9300 .
C52 C51 1.387(16) .
C56 H56 0.9300 .
C56 C51 1.399(17) .
C56 C55 1.369(16) .
C54 H54 0.9300 .
C54 C55 1.392(16) .
C51 C49 1.485(16) .
C57 O12 1.256(14) .
C57 C55 1.496(17) .
C57 O11 1.280(14) .
C57 Gd3 2.846(14) 1_554
O12 Gd3 2.502(9) 1_554
O11 Gd3 2.451(8) 1_554
C71 H71 0.9300 .
C71 C70 1.398(15) .
C71 C72 1.382(14) .
C70 C75 1.390(14) .
C70 C68 1.511(14) .
C76 C74 1.485(14) .
C76 O15 1.257(13) .
C76 O16 1.266(12) .
C73 H73 0.9300 .
C73 C72 1.384(15) .
C73 C74 1.365(14) .
C72 H72 0.9300 .
C74 C75 1.384(13) .
C75 H75 0.9300 .
O15 Gd3 2.335(8) 1_454
O16 Gd2 2.335(7) 1_454
C59 C58 1.485(17) .
C59 C60 1.391(15) .
C59 C64 1.386(15) .
C58 O13 1.269(15) .
C58 O14 1.270(15) .
C58 Gd1 2.988(14) 1_455
O13 Gd1 2.846(9) 1_455
O13 Gd2 2.421(8) 1_455
O14 Gd1 2.348(8) 1_455
C60 H60 0.9300 .
C60 C61 1.364(18) .
C6 C5 1.401(17) .
C6 C7 1.387(16) .
C6 C8 1.456(17) .
C5 H5 0.9300 .
C5 C4 1.384(18) .
C3 H3 0.9300 .
C3 C4 1.341(18) .
C3 C2 1.417(16) .
C4 H4 0.9300 .
C7 H7 0.9300 .
C7 C2 1.408(16) .
C2 C1 1.479(17) .
C1 O1 1.258(14) .
C1 O2 1.265(14) .
O1 Gd2 2.282(9) 1_556
O2 Gd1 2.393(8) 1_556
O5 Gd1 2.308(7) 1_556
O5 C20 1.260(13) .
Gd1 C58 2.988(14) 1_655
Gd1 O13 2.846(9) 1_655
Gd1 O14 2.348(8) 1_655
Gd1 O2 2.393(8) 1_554
Gd1 O5 2.308(7) 1_554
Gd1 O10 2.285(8) .
Gd1 O8 2.327(8) .
Gd1 O2W 2.358(7) .
Gd1 N4 2.652(9) .
Gd2 O16 2.335(7) 1_656
Gd2 O13 2.421(8) 1_655
Gd2 O1 2.282(9) 1_554
Gd2 O3W 2.565(7) .
Gd2 O7 2.303(8) .
Gd2 O9 2.433(8) .
Gd2 O18 2.361(8) .
Gd2 O19 2.463(9) .
Gd3 C57 2.846(14) 1_556
Gd3 O12 2.502(9) 1_556
Gd3 O11 2.451(8) 1_556
Gd3 O15 2.335(8) 1_656
Gd3 O3W 2.473(7) .
Gd3 O17 2.495(9) .
Gd3 O3 2.393(8) .
Gd3 O6 2.374(9) .
Gd3 O18 2.772(9) .
Gd3 O1W 2.432(7) .
Gd3 C82 3.005(14) .
O10 C39 1.255(11) .
O17 C82 1.218(15) .
O3 C19 1.228(14) .
O6 C20 1.249(14) .
O7 C38 1.236(13) .
O8 C38 1.273(13) .
O9 C39 1.235(11) .
O18 C82 1.269(15) .
O2W H2WA 0.8745 .
O2W H2WB 0.8710 .
O1W H1WA 0.8933 .
O1W H1WB 0.8917 .
C38 C36 1.492(16) .
N4 C67 1.336(13) .
N4 C66 1.319(14) .
C39 C40 1.508(15) .
C27 C31 1.414(15) .
C27 C25 1.475(16) .
C27 C28 1.369(17) .
C46 C44 1.501(16) .
C46 C50 1.383(16) .
C46 C47 1.390(17) .
C67 H67 0.9300 .
C67 C68 1.377(15) .
O19 C77 1.221(17) .
C69 H69 0.9300 .
C69 C65 1.398(14) .
C69 C68 1.389(16) .
C37 H37 0.9300 .
C37 C36 1.381(15) .
C37 C32 1.375(16) .
C44 C45 1.406(16) .
C44 C43 1.382(16) .
C50 H50 0.9300 .
C50 C49 1.392(15) .
C66 H66 0.9300 .
C66 C65 1.412(16) .
C36 C35 1.393(16) .
C65 C63 1.488(16) .
N3 C48 1.341(15) .
N3 C47 1.334(14) .
C21 C26 1.386(15) .
C21 C20 1.510(17) .
C21 C22 1.398(16) .
C64 H64 0.9300 .
C64 C63 1.395(16) .
C14 H14 0.9300 .
C14 C13 1.418(16) .
C14 C15 1.369(16) .
C30 C31 1.384(15) .
C30 C32 1.467(16) .
C30 C29 1.390(17) .
C26 H26 0.9300 .
C26 C25 1.398(15) .
N2 C29 1.331(15) .
N2 C28 1.334(15) .
C13 C10 1.452(17) .
C13 C18 1.392(17) .
C9 H9 0.9300 .
C9 C8 1.382(16) .
C9 C10 1.392(17) .
C40 C45 1.392(14) .
C40 C41 1.384(15) .
C48 H48 0.9300 .
C48 C49 1.384(17) .
O4 C19 1.264(14) .
C35 H35 0.9300 .
C35 C34 1.388(17) .
C47 H47 0.9300 .
C8 C12 1.402(18) .
C15 C19 1.515(17) .
C15 C16 1.397(17) .
C31 H31 0.9300 .
C32 C33 1.420(17) .
C33 H33 0.9300 .
C33 C34 1.379(18) .
C63 C62 1.399(16) .
C34 H34 0.9300 .
C25 C24 1.372(15) .
C29 H29 0.9300 .
C10 C11 1.375(18) .
C45 H45 0.9300 .
C28 H28 0.9300 .
C62 H62 0.9300 .
C62 C61 1.366(18) .
C16 H16 0.9300 .
C16 C17 1.355(19) .
C41 H41 0.9300 .
C41 C42 1.373(18) .
C17 H17 0.9300 .
C17 C18 1.39(2) .
C24 H24 0.9300 .
C24 C23 1.370(18) .
C12 H12 0.9300 .
C12 N1 1.314(17) .
C22 H22 0.9300 .
C22 C23 1.399(18) .
C18 H18 0.9300 .
C43 H43 0.9300 .
C43 C42 1.345(17) .
C61 H61 0.9300 .
C23 H23 0.9300 .
C42 H42 0.9300 .
C77 H77 0.9300 .
C77 H83 0.9300 .
C77 N5B 1.42(5) .
C77 N5A 1.32(3) .
C11 H11 0.9300 .
C11 N1 1.352(18) .
C79 H79A 0.9600 .
C79 H79B 0.9600 .
C79 H79C 0.9600 .
C79 C78A 1.48(2) .
C78A H78A 0.9700 .
C78A H78B 0.9700 .
C78A H10A 0.9700 .
C78A H10B 0.9700 .
C78A N5B 1.47(5) .
C78A N5A 1.57(4) .
N5B C80 1.82(5) .
C80 H80A 0.9700 .
C80 H80B 0.9700 .
C80 H4AA 0.9700 .
C80 H4AB 0.9700 .
C80 C81 1.31(3) .
C80 N5A 1.39(3) .
C81 H81A 0.9600 .
C81 H81B 0.9600 .
C81 H81C 0.9600 .
C86 H86A 0.9700 .
C86 H86B 0.9700 .
C86 C87 1.77(4) .
C86 N6 1.53(3) .
C87 H87A 0.9600 .
C87 H87B 0.9600 .
C87 H87C 0.9600 .
C85 H85A 0.9600 .
C85 H85B 0.9600 .
C85 H85C 0.9600 .
C85 C84 1.60(4) .
O1BA C83 1.258(14) .
N6 C84 1.55(4) .
N6 C83 1.365(13) .
C84 H84A 0.9700 .
C84 H84B 0.9700 .
C83 H8AA 0.9300 .

loop_
_geom_torsion_atom_site_label_1
_geom_torsion_atom_site_label_2
_geom_torsion_atom_site_label_3
_geom_torsion_atom_site_label_4
_geom_torsion
_geom_torsion_site_symmetry_1
_geom_torsion_site_symmetry_4
C53 C52 C51 C56 -3(2) . .
C53 C52 C51 C49 -179.1(15) . .
C53 C54 C55 C56 -2(2) . .
C53 C54 C55 C57 177.8(14) . .
C52 C53 C54 C55 1(3) . .
C52 C51 C49 C50 -145.8(14) . .
C52 C51 C49 C48 35(2) . .
C56 C51 C49 C50 38.2(19) . .
C56 C51 C49 C48 -141.0(13) . .
C54 C53 C52 C51 2(3) . .
C51 C56 C55 C54 1(2) . .
C51 C56 C55 C57 -179.3(11) . .
O12 C57 C55 C56 -179.8(12) . .
O12 C57 C55 C54 0.3(19) . .
O12 C57 O11 Gd3 -9.0(13) . 1_554
C55 C56 C51 C52 2(2) . .
C55 C56 C51 C49 178.1(11) . .
C55 C57 O12 Gd3 -169.5(10) . 1_554
C55 C57 O11 Gd3 169.4(10) . 1_554
O11 C57 O12 Gd3 8.8(12) . 1_554
O11 C57 C55 C56 1.8(18) . .
O11 C57 C55 C54 -178.1(12) . .
C71 C70 C75 C74 4(2) . .
C71 C70 C68 C67 11.9(18) . .
C71 C70 C68 C69 -168.2(12) . .
C70 C71 C72 C73 1(2) . .
C76 C74 C75 C70 178.2(12) . .
C73 C74 C75 C70 -6(2) . .
C72 C71 C70 C75 -1(2) . .
C72 C71 C70 C68 -177.3(12) . .
C72 C73 C74 C76 -178.6(13) . .
C72 C73 C74 C75 5(2) . .
C74 C76 O15 Gd3 163.9(9) . 1_454
C74 C76 O16 Gd2 156.1(9) . 1_454
C74 C73 C72 C71 -3(3) . .
C75 C70 C68 C67 -163.8(12) . .
C75 C70 C68 C69 16.1(18) . .
O15 C76 C74 C73 -170.1(13) . .
O15 C76 C74 C75 6(2) . .
O15 C76 O16 Gd2 -21(2) . 1_454
O16 C76 C74 C73 13(2) . .
O16 C76 C74 C75 -171.2(12) . .
O16 C76 O15 Gd3 -19(2) . 1_454
C59 C58 O13 Gd1 169.8(12) . 1_455
C59 C58 O13 Gd2 47(4) . 1_455
C59 C58 O14 Gd1 -168.0(9) . 1_455
C59 C60 C61 C62 1(3) . .
C59 C64 C63 C65 -178.1(12) . .
C59 C64 C63 C62 2(2) . .
C58 C59 C60 C61 175.8(14) . .
C58 C59 C64 C63 -177.3(12) . .
O13 C58 O14 Gd1 8.9(14) . 1_455
O14 C58 O13 Gd1 -7.0(11) . 1_455
O14 C58 O13 Gd2 -129(3) . 1_455
C60 C59 C58 O13 11(2) . .
C60 C59 C58 O14 -172.6(12) . .
C60 C59 C58 Gd1 152(3) . 1_455
C60 C59 C64 C63 2(2) . .
C6 C5 C4 C3 -7(2) . .
C6 C7 C2 C3 1.3(19) . .
C6 C7 C2 C1 172.5(12) . .
C6 C8 C12 N1 -176.6(15) . .
C5 C6 C7 C2 -2(2) . .
C5 C6 C8 C9 143.2(14) . .
C5 C6 C8 C12 -39(2) . .
C3 C2 C1 O1 11.9(19) . .
C3 C2 C1 O2 -170.6(12) . .
C4 C3 C2 C7 -4(2) . .
C4 C3 C2 C1 -174.8(13) . .
C7 C6 C5 C4 4(2) . .
C7 C6 C8 C9 -45(2) . .
C7 C6 C8 C12 133.1(15) . .
C7 C2 C1 O1 -159.3(12) . .
C7 C2 C1 O2 18.2(19) . .
C2 C3 C4 C5 6(2) . .
C2 C1 O1 Gd2 -155.9(13) . 1_556
C2 C1 O2 Gd1 -178.8(8) . 1_556
O1 C1 O2 Gd1 -2(2) . 1_556
O2 C1 O1 Gd2 27(3) . 1_556
Gd1 C58 O13 Gd2 -122(3) 1_455 1_455
Gd1 O10 C39 O9 31(4) . .
Gd1 O10 C39 C40 -150(2) . .
Gd1 O8 C38 O7 0.9(19) . .
Gd1 O8 C38 C36 -179.8(8) . .
Gd1 N4 C67 C68 -168.8(9) . .
Gd1 N4 C66 C65 168.5(10) . .
Gd2 O7 C38 O8 -55(2) . .
Gd2 O7 C38 C36 125.3(12) . .
Gd2 O9 C39 O10 -3.3(18) . .
Gd2 O9 C39 C40 178.1(8) . .
Gd2 O18 C82 Gd3 -113.1(9) . .
Gd2 O18 C82 O17 -110.5(13) . .
Gd2 O19 C77 N5B 175(2) . .
Gd2 O19 C77 N5A -150.8(19) . .
Gd3 O17 C82 O18 -3.0(15) . .
Gd3 O3 C19 O4 -13(2) . .
Gd3 O3 C19 C15 169.2(9) . .
Gd3 O6 C20 O5 -20(2) . .
Gd3 O6 C20 C21 162.3(9) . .
Gd3 O18 C82 O17 2.6(13) . .
O10 C39 C40 C45 1.8(18) . .
O10 C39 C40 C41 178.1(12) . .
O7 C38 C36 C37 -19.4(19) . .
O7 C38 C36 C35 161.5(13) . .
O8 C38 C36 C37 161.3(12) . .
O8 C38 C36 C35 -17.9(19) . .
O9 C39 C40 C45 -179.5(12) . .
O9 C39 C40 C41 -3(2) . .
C38 C36 C35 C34 173.6(14) . .
N4 C67 C68 C70 179.1(11) . .
N4 C67 C68 C69 -0.8(18) . .
N4 C66 C65 C69 2(2) . .
N4 C66 C65 C63 -173.3(12) . .
C39 C40 C45 C44 174.1(12) . .
C39 C40 C41 C42 -175.0(14) . .
C27 C25 C24 C23 -178.3(16) . .
C46 C44 C45 C40 -175.4(11) . .
C46 C44 C43 C42 174.0(15) . .
C46 C50 C49 C51 -177.1(12) . .
C46 C50 C49 C48 2.1(19) . .
C67 N4 C66 C65 -2.2(19) . .
O19 C77 N5B C78A 52(4) . .
O19 C77 N5B C80 157(2) . .
O19 C77 N5A C78A -15(4) . .
O19 C77 N5A C80 173(3) . .
C69 C65 C63 C64 -11(2) . .
C69 C65 C63 C62 168.8(14) . .
C37 C36 C35 C34 -6(2) . .
C37 C32 C33 C34 2(2) . .
C44 C46 C50 C49 173.9(11) . .
C44 C46 C47 N3 -175.8(11) . .
C44 C43 C42 C41 5(3) . .
C50 C46 C44 C45 -31.7(18) . .
C50 C46 C44 C43 148.5(14) . .
C50 C46 C47 N3 0.0(19) . .
C66 N4 C67 C68 1.5(18) . .
C66 C65 C63 C64 163.8(12) . .
C66 C65 C63 C62 -16(2) . .
C36 C37 C32 C30 178.3(13) . .
C36 C37 C32 C33 -3(2) . .
C36 C35 C34 C33 5(2) . .
C65 C69 C68 C70 -179.1(11) . .
C65 C69 C68 C67 0.9(18) . .
C65 C63 C62 C61 176.2(15) . .
N3 C48 C49 C51 178.5(12) . .
N3 C48 C49 C50 -1(2) . .
C21 C26 C25 C27 179.4(13) . .
C21 C26 C25 C24 1(2) . .
C21 C22 C23 C24 -2(3) . .
C64 C59 C58 O13 -170.4(12) . .
C64 C59 C58 O14 6.4(19) . .
C64 C59 C58 Gd1 -29(4) . 1_455
C64 C59 C60 C61 -3(2) . .
C64 C63 C62 C61 -4(2) . .
C14 C13 C10 C9 29(2) . .
C14 C13 C10 C11 -149.3(16) . .
C14 C13 C18 C17 1(2) . .
C14 C15 C19 O3 -1(2) . .
C14 C15 C19 O4 -179.0(13) . .
C14 C15 C16 C17 -1(2) . .
C30 C32 C33 C34 -179.2(15) . .
C26 C21 C20 O5 177.6(12) . .
C26 C21 C20 O6 -4.0(19) . .
C26 C21 C22 C23 4(2) . .
C26 C25 C24 C23 0(2) . .
C13 C14 C15 C19 -175.1(13) . .
C13 C14 C15 C16 2(2) . .
C13 C10 C11 N1 179.9(16) . .
C68 C70 C75 C74 179.5(12) . .
C68 C69 C65 C66 -1.5(18) . .
C68 C69 C65 C63 173.9(12) . .
C9 C8 C12 N1 2(2) . .
C9 C10 C11 N1 1(3) . .
C40 C41 C42 C43 -3(3) . .
C48 N3 C47 C46 1.3(19) . .
C47 C46 C44 C45 143.9(13) . .
C47 C46 C44 C43 -36.0(19) . .
C47 C46 C50 C49 -1.8(18) . .
C47 N3 C48 C49 -1(2) . .
C8 C6 C5 C4 176.0(14) . .
C8 C6 C7 C2 -173.6(12) . .
C8 C9 C10 C13 -179.9(13) . .
C8 C9 C10 C11 -1(2) . .
C8 C12 N1 C11 -2(3) . .
C15 C14 C13 C10 -179.6(14) . .
C15 C14 C13 C18 -2(2) . .
C15 C16 C17 C18 0(3) . .
C31 C27 C25 C26 -28(2) . .
C31 C27 C25 C24 150.4(14) . .
C31 C27 C28 N2 -1(2) . .
C31 C30 C32 C37 31(2) . .
C31 C30 C32 C33 -147.9(14) . .
C31 C30 C29 N2 0(2) . .
C20 C21 C26 C25 177.4(12) . .
C20 C21 C22 C23 -176.7(15) . .
C32 C37 C36 C38 -174.4(13) . .
C32 C37 C36 C35 5(2) . .
C32 C30 C31 C27 178.8(12) . .
C32 C30 C29 N2 -178.8(14) . .
C32 C33 C34 C35 -3(2) . .
C19 C15 C16 C17 176.2(15) . .
C63 C62 C61 C60 2(3) . .
C25 C27 C31 C30 -179.7(13) . .
C25 C27 C28 N2 179.1(15) . .
C25 C24 C23 C22 1(3) . .
C29 C30 C31 C27 0(2) . .
C29 C30 C32 C37 -150.5(14) . .
C29 C30 C32 C33 31(2) . .
C29 N2 C28 C27 1(3) . .
C10 C13 C18 C17 178.2(16) . .
C10 C9 C8 C6 178.1(14) . .
C10 C9 C8 C12 0(2) . .
C10 C11 N1 C12 0(3) . .
C45 C44 C43 C42 -6(2) . .
C45 C40 C41 C42 1(2) . .
C28 C27 C31 C30 1(2) . .
C28 C27 C25 C26 151.6(15) . .
C28 C27 C25 C24 -30(2) . .
C28 N2 C29 C30 -1(2) . .
C16 C15 C19 O3 -178.2(13) . .
C16 C15 C19 O4 4(2) . .
C16 C17 C18 C13 0(3) . .
C41 C40 C45 C44 -2.2(19) . .
C22 C21 C26 C25 -3(2) . .
C22 C21 C20 O5 -2.1(19) . .
C22 C21 C20 O6 176.3(13) . .
C18 C13 C10 C9 -148.0(16) . .
C18 C13 C10 C11 33(2) . .
C43 C44 C45 C40 4.5(19) . .
C77 N5B C80 C81 145(3) . .
C77 N5B C80 N5A -48(5) . .
C79 C78A N5B C77 -133(4) . .
C79 C78A N5B C80 125(3) . .
C79 C78A N5A C77 -84(3) . .
C79 C78A N5A C80 89(4) . .
C78A N5B C80 C81 -98(4) . .
C78A N5B C80 N5A 69(6) . .
N5B C77 N5A C78A 61(5) . .
N5B C77 N5A C80 -111(6) . .
N5B C78A N5A C77 -69(4) . .
N5B C78A N5A C80 104(5) . .
N5B C80 N5A C77 96(7) . .
N5B C80 N5A C78A -76(6) . .
C81 C80 N5A C77 112(5) . .
C81 C80 N5A C78A -59(6) . .
N5A C77 N5B C78A -70(5) . .
N5A C77 N5B C80 35(4) . .
N5A C78A N5B C77 61(4) . .
N5A C78A N5B C80 -42(3) . .
C86 N6 C84 C85 84(3) . .
C86 N6 C83 O1BA 4(6) . .
C87 C86 N6 C84 97(3) . .
C87 C86 N6 C83 -86(4) . .
C84 N6 C83 O1BA -179(4) . .
C83 N6 C84 C85 -94(3) . .
